data_4074421
loop_
_publ_author_name
'Gostevskii, Boris'
'Zamstein, Noa'
'Korlyukov, Alexander A.'
'Baukov, Yuri I.'
'Botoshansky, Mark'
'Kaftory, Menahem'
'Kocher, Nikolaus'
'Stalke, Dietmar'
'Kalikhman, Inna'
'Kost, Daniel'

_publ_section_title
;
 Donor-Stabilized Silyl Cations. 11. Bis-Zwitterionic Penta- and
 Hexacoordinate Silicon Dichelate Complexes Derived from
 (ClCH2)2SiCl2through Double Internal Displacement of Chloride1
;
_journal_issue 22
_journal_name_full Organometallics
_journal_page_first 5416
_journal_paper_doi 10.1021/om060629w
_journal_volume 25
_journal_year 2006
_chemical_formula_sum 'C16 H34 Cl2 N4 O2 Si'
_chemical_formula_weight 413.46
_chemical_name_common 9b
_chemical_name_systematic
; 
 Bis-(N,N-dimethyl-N-pivaloimidato-ammoniomethyl-C-O) chlorosiliconium chloride 
;
_space_group_IT_number 41
_symmetry_cell_setting orthorhombic
_symmetry_space_group_name_Hall 'A 2 -2ab'
_symmetry_space_group_name_H-M 'A e a 2'
_atom_sites_solution_hydrogens geom
_atom_sites_solution_primary direct
_atom_sites_solution_secondary difmap
_audit_creation_method SHELXL-97
_cell_angle_alpha 90.00
_cell_angle_beta 90.00
_cell_angle_gamma 90.00
_cell_formula_units_Z 4
_cell_length_a 8.994(2)
_cell_length_b 21.354(4)
_cell_length_c 11.089(4)
_cell_measurement_reflns_used 6806
_cell_measurement_temperature 240(1)
_cell_measurement_theta_max 25.36
_cell_measurement_theta_min 2.96
_cell_volume 2129.7(10)
_computing_cell_refinement 'DENZO SMN (Otwinowski & Minor 1997)'
_computing_data_collection 'Collect (Nonius, 2001)'
_computing_data_reduction 'DENZO SMN (Otwinowski & Minor 1997)'
_computing_molecular_graphics 'TEXSAN  (MSC, 1999)'
_computing_structure_refinement 'SHELXL-97 (Sheldrick, 1997)'
_computing_structure_solution 'SHELXS-97 (Sheldrick, 1997)'
_diffrn_ambient_temperature 240(1)
_diffrn_measured_fraction_theta_full 0.984
_diffrn_measured_fraction_theta_max 0.984
_diffrn_measurement_device_type 'Nonius KappaCCD'
_diffrn_measurement_method 'phi- and omega scans'
_diffrn_radiation_monochromator graphite
_diffrn_radiation_source 'fine-focus sealed tube'
_diffrn_radiation_type MoK\a
_diffrn_radiation_wavelength 0.71073
_diffrn_reflns_av_R_equivalents 0.0222
_diffrn_reflns_av_sigmaI/netI 0.0343
_diffrn_reflns_limit_h_max 10
_diffrn_reflns_limit_h_min 0
_diffrn_reflns_limit_k_max 25
_diffrn_reflns_limit_k_min -25
_diffrn_reflns_limit_l_max 13
_diffrn_reflns_limit_l_min -13
_diffrn_reflns_number 3389
_diffrn_reflns_theta_full 25.36
_diffrn_reflns_theta_max 25.36
_diffrn_reflns_theta_min 2.96
_diffrn_standards_number none
_exptl_absorpt_coefficient_mu 0.378
_exptl_absorpt_correction_type none
_exptl_crystal_colour gray
_exptl_crystal_density_diffrn 1.289
_exptl_crystal_density_method 'not measured'
_exptl_crystal_description plate
_exptl_crystal_F_000 888
_exptl_crystal_size_max 1.0
_exptl_crystal_size_mid 1.0
_exptl_crystal_size_min 0.1
_refine_diff_density_max 0.190
_refine_diff_density_min -0.308
_refine_diff_density_rms 0.050
_refine_ls_abs_structure_details 'Flack H D (1983), Acta Cryst. A39, 876-881'
_refine_ls_abs_structure_Flack 0.44(10)
_refine_ls_extinction_method none
_refine_ls_goodness_of_fit_ref 0.782
_refine_ls_hydrogen_treatment constr
_refine_ls_matrix_type full
_refine_ls_number_parameters 115
_refine_ls_number_reflns 1765
_refine_ls_number_restraints 1
_refine_ls_restrained_S_all 0.782
_refine_ls_R_factor_all 0.0380
_refine_ls_R_factor_gt 0.0311
_refine_ls_shift/su_max 0.000
_refine_ls_shift/su_mean 0.000
_refine_ls_structure_factor_coef Fsqd
_refine_ls_weighting_details 'calc w=1/[\s^2^(Fo^2^)+(0.1000P)^2^+0.0000P] where P=(Fo^2^+2Fc^2^)/3'
_refine_ls_weighting_scheme calc
_refine_ls_wR_factor_gt 0.0897
_refine_ls_wR_factor_ref 0.0964
_reflns_number_gt 1574
_reflns_number_total 1765
_reflns_threshold_expression >2sigma(I)
_cod_data_source_file om060629wsi20060713_094309.cif
_cod_data_source_block 9b
_cod_depositor_comments
;
The following automatic conversions were performed:

'_symmetry_cell_setting' value 'Orthorhombic' changed to
'orthorhombic' according to
/home/saulius/struct/CIF-dictionaries/cif_core.dic dictionary named
'cif_core.dic' version 2.4.1 from 2010-06-29.

Automatic conversion script
Id: cif_fix_values 1715 2011-07-08 13:25:40Z adriana 

2021-10-24
Space group name changed to comply with IUCR recomendations
                 miguel
;
_cod_original_sg_symbol_H-M 'A b a 2'
_cod_database_code 4074421

loop_
_symmetry_equiv_pos_as_xyz
'x, y, z'
'-x, -y, z'
'-x+1/2, y+1/2, z'
'x+1/2, -y+1/2, z'
'x, y+1/2, z+1/2'
'-x, -y+1/2, z+1/2'
'-x+1/2, y+1, z+1/2'
'x+1/2, -y+1, z+1/2'

loop_
_atom_site_label
_atom_site_type_symbol
_atom_site_fract_x
_atom_site_fract_y
_atom_site_fract_z
_atom_site_U_iso_or_equiv
_atom_site_adp_type
_atom_site_occupancy
_atom_site_symmetry_multiplicity
_atom_site_calc_flag
_atom_site_refinement_flags
Si1 Si 1.0000 0.0000 0.08005(10) 0.0200(2) Uani 1 2 d S
Cl1 Cl 1.0000 0.0000 -0.10982(8) 0.0287(2) Uani 1 2 d S
Cl2 Cl 0.0000 0.0000 0.39862(10) 0.0369(2) Uani 1 2 d S
N1 N 0.77227(19) 0.09491(8) 0.10975(19) 0.0211(4) Uani 1 1 d .
N2 N 0.8701(2) 0.13511(8) 0.18222(18) 0.0232(4) Uani 1 1 d .
O1 O 1.06874(16) 0.07831(6) 0.10083(17) 0.0249(4) Uani 1 1 d .
C1 C 0.8060(2) 0.02571(9) 0.1241(2) 0.0224(5) Uani 1 1 d .
H1A H 0.7352 0.0023 0.0760 0.027 Uiso 1 1 calc R
H1B H 0.7897 0.0144 0.2078 0.027 Uiso 1 1 calc R
C2 C 1.0100(2) 0.12245(11) 0.1678(2) 0.0223(5) Uani 1 1 d .
C3 C 0.7781(3) 0.11660(11) -0.0189(3) 0.0270(5) Uani 1 1 d .
H3A H 0.8760 0.1097 -0.0507 0.040 Uiso 1 1 calc R
H3B H 0.7551 0.1605 -0.0225 0.040 Uiso 1 1 calc R
H3C H 0.7070 0.0936 -0.0658 0.040 Uiso 1 1 calc R
C4 C 0.6178(2) 0.10648(11) 0.1545(2) 0.0279(5) Uani 1 1 d .
H4A H 0.6103 0.0932 0.2370 0.042 Uiso 1 1 calc R
H4B H 0.5485 0.0833 0.1062 0.042 Uiso 1 1 calc R
H4C H 0.5957 0.1504 0.1490 0.042 Uiso 1 1 calc R
C5 C 1.1228(3) 0.16718(11) 0.2252(2) 0.0281(5) Uani 1 1 d .
C6 C 1.2483(3) 0.12961(14) 0.2824(4) 0.0417(8) Uani 1 1 d .
H6A H 1.2931 0.1032 0.2225 0.063 Uiso 1 1 calc R
H6B H 1.2091 0.1042 0.3464 0.063 Uiso 1 1 calc R
H6C H 1.3217 0.1577 0.3142 0.063 Uiso 1 1 calc R
C7 C 1.0518(4) 0.20918(16) 0.3191(3) 0.0504(8) Uani 1 1 d .
H7A H 1.1259 0.2365 0.3525 0.076 Uiso 1 1 calc R
H7B H 1.0098 0.1839 0.3821 0.076 Uiso 1 1 calc R
H7C H 0.9749 0.2337 0.2821 0.076 Uiso 1 1 calc R
C8 C 1.1839(4) 0.20690(14) 0.1215(3) 0.0521(8) Uani 1 1 d .
H8A H 1.2286 0.1800 0.0623 0.078 Uiso 1 1 calc R
H8B H 1.2572 0.2355 0.1520 0.078 Uiso 1 1 calc R
H8C H 1.1042 0.2301 0.0851 0.078 Uiso 1 1 calc R

loop_
_atom_site_aniso_label
_atom_site_aniso_U_11
_atom_site_aniso_U_22
_atom_site_aniso_U_33
_atom_site_aniso_U_23
_atom_site_aniso_U_13
_atom_site_aniso_U_12
Si1 0.0205(4) 0.0157(4) 0.0238(5) 0.000 0.000 0.0002(3)
Cl1 0.0380(5) 0.0260(4) 0.0221(4) 0.000 0.000 0.0045(3)
Cl2 0.0321(5) 0.0422(5) 0.0364(5) 0.000 0.000 0.0079(3)
N1 0.0213(9) 0.0203(9) 0.0218(10) 0.0006(8) -0.0009(8) 0.0023(6)
N2 0.0227(10) 0.0207(8) 0.0261(10) -0.0025(8) -0.0040(8) -0.0014(7)
O1 0.0231(8) 0.0175(7) 0.0341(9) -0.0027(7) 0.0038(7) -0.0015(5)
C1 0.0250(10) 0.0172(10) 0.0251(13) 0.0041(9) -0.0018(9) -0.0003(8)
C2 0.0263(13) 0.0173(12) 0.0234(14) -0.0009(9) -0.0022(10) 0.0005(8)
C3 0.0310(13) 0.0254(11) 0.0246(12) 0.0062(11) -0.0023(12) 0.0023(9)
C4 0.0206(11) 0.0304(11) 0.0326(13) 0.0004(11) 0.0032(10) 0.0060(9)
C5 0.0288(12) 0.0208(11) 0.0348(14) -0.0045(10) -0.0033(10) -0.0002(9)
C6 0.0313(13) 0.0336(16) 0.060(2) -0.0025(14) -0.0136(12) -0.0021(11)
C7 0.0373(16) 0.0494(18) 0.064(2) -0.0304(16) -0.0091(16) 0.0021(15)
C8 0.067(2) 0.0398(14) 0.0494(19) 0.0088(14) -0.0112(16) -0.0301(14)

loop_
_atom_type_symbol
_atom_type_description
_atom_type_scat_dispersion_real
_atom_type_scat_dispersion_imag
_atom_type_scat_source
C C 0.0033 0.0016 'International Tables Vol C Tables 4.2.6.8 and 6.1.1.4'
H H 0.0000 0.0000 'International Tables Vol C Tables 4.2.6.8 and 6.1.1.4'
Si Si 0.0817 0.0704 'International Tables Vol C Tables 4.2.6.8 and 6.1.1.4'
Cl Cl 0.1484 0.1585 'International Tables Vol C Tables 4.2.6.8 and 6.1.1.4'
N N 0.0061 0.0033 'International Tables Vol C Tables 4.2.6.8 and 6.1.1.4'
O O 0.0106 0.0060 'International Tables Vol C Tables 4.2.6.8 and 6.1.1.4'

loop_
_geom_angle_atom_site_label_1
_geom_angle_atom_site_label_2
_geom_angle_atom_site_label_3
_geom_angle
_geom_angle_site_symmetry_1
_geom_angle_site_symmetry_3
O1 Si1 O1 165.27(14) . 2_755
O1 Si1 C1 85.39(8) . 2_755
O1 Si1 C1 90.81(8) 2_755 2_755
O1 Si1 C1 90.81(8) . .
O1 Si1 C1 85.39(8) 2_755 .
C1 Si1 C1 150.09(16) 2_755 .
O1 Si1 Cl1 97.37(7) . .
O1 Si1 Cl1 97.37(7) 2_755 .
C1 Si1 Cl1 104.96(8) 2_755 .
C1 Si1 Cl1 104.96(8) . .
N2 N1 C4 106.16(17) . .
N2 N1 C3 108.59(17) . .
C4 N1 C3 107.27(17) . .
N2 N1 C1 113.09(16) . .
C4 N1 C1 108.16(16) . .
C3 N1 C1 113.17(17) . .
C2 N2 N1 113.08(18) . .
C2 O1 Si1 127.06(14) . .
N1 C1 Si1 116.07(14) . .
N1 C1 H1A 108.3 . .
Si1 C1 H1A 108.3 . .
N1 C1 H1B 108.3 . .
Si1 C1 H1B 108.3 . .
H1A C1 H1B 107.4 . .
N2 C2 O1 127.6(2) . .
N2 C2 C5 117.5(2) . .
O1 C2 C5 114.62(18) . .
N1 C3 H3A 109.5 . .
N1 C3 H3B 109.5 . .
H3A C3 H3B 109.5 . .
N1 C3 H3C 109.5 . .
H3A C3 H3C 109.5 . .
H3B C3 H3C 109.5 . .
N1 C4 H4A 109.5 . .
N1 C4 H4B 109.5 . .
H4A C4 H4B 109.5 . .
N1 C4 H4C 109.5 . .
H4A C4 H4C 109.5 . .
H4B C4 H4C 109.5 . .
C7 C5 C6 109.8(3) . .
C7 C5 C8 109.9(3) . .
C6 C5 C8 109.8(2) . .
C7 C5 C2 112.1(2) . .
C6 C5 C2 109.6(2) . .
C8 C5 C2 105.7(2) . .
C5 C6 H6A 109.5 . .
C5 C6 H6B 109.5 . .
H6A C6 H6B 109.5 . .
C5 C6 H6C 109.5 . .
H6A C6 H6C 109.5 . .
H6B C6 H6C 109.5 . .
C5 C7 H7A 109.5 . .
C5 C7 H7B 109.5 . .
H7A C7 H7B 109.5 . .
C5 C7 H7C 109.5 . .
H7A C7 H7C 109.5 . .
H7B C7 H7C 109.5 . .
C5 C8 H8A 109.5 . .
C5 C8 H8B 109.5 . .
H8A C8 H8B 109.5 . .
C5 C8 H8C 109.5 . .
H8A C8 H8C 109.5 . .
H8B C8 H8C 109.5 . .

loop_
_geom_bond_atom_site_label_1
_geom_bond_atom_site_label_2
_geom_bond_distance
_geom_bond_site_symmetry_2
Si1 O1 1.7976(14) .
Si1 O1 1.7977(14) 2_755
Si1 C1 1.893(2) 2_755
Si1 C1 1.893(2) .
Si1 Cl1 2.1055(15) .
N1 N2 1.469(3) .
N1 C4 1.495(3) .
N1 C3 1.501(4) .
N1 C1 1.517(3) .
N2 C2 1.297(3) .
O1 C2 1.311(3) .
C1 H1A 0.9700 .
C1 H1B 0.9700 .
C2 C5 1.532(3) .
C3 H3A 0.9600 .
C3 H3B 0.9600 .
C3 H3C 0.9600 .
C4 H4A 0.9600 .
C4 H4B 0.9600 .
C4 H4C 0.9600 .
C5 C7 1.515(4) .
C5 C6 1.523(4) .
C5 C8 1.531(4) .
C6 H6A 0.9600 .
C6 H6B 0.9600 .
C6 H6C 0.9600 .
C7 H7A 0.9600 .
C7 H7B 0.9600 .
C7 H7C 0.9600 .
C8 H8A 0.9600 .
C8 H8B 0.9600 .
C8 H8C 0.9600 .
